data_2104676
loop_
_publ_author_name
'Bell, A. M. T.'
'Knight, K. S.'
'Henderson, C. M. B.'
'Fitch, A. N.'

_publ_section_title
;
 Revision of the structure of Cs~2~CuSi~5~O~12~ leucite as orthorhombic
 <i>Pbca</i>
;
_journal_coeditor_code HW5006
_journal_issue 1
_journal_name_full 'Acta Crystallographica Section B'
_journal_page_first 51
_journal_page_last 59
_journal_paper_doi 10.1107/S0108768109054895
_journal_volume 66
_journal_year 2010
_chemical_formula_structural 'Cs2 Cu Si5 O12'
_chemical_formula_sum 'Cs2 Cu O12 Si5'
_chemical_formula_weight 661.77
_chemical_name_common 'cesium copper leucite'
_space_group_IT_number 61
_symmetry_cell_setting orthorhombic
_symmetry_space_group_name_Hall '-P 2ac 2ab'
_symmetry_space_group_name_H-M 'P b c a'
_cell_angle_alpha 90.0
_cell_angle_beta 90.0
_cell_angle_gamma 90.0
_cell_formula_units_Z 8
_cell_length_a 13.58943(6)
_cell_length_b 13.57355(5)
_cell_length_c 13.62296(4)
_cell_measurement_temperature 298
_cell_volume 2512.848(16)
_exptl_crystal_density_diffrn 3.499
_exptl_crystal_density_method 'not measured'
_pd_block_id 2009-06-05T14:31|CS2CUSI5O12_T1_phase1|A.M.T.Bell||
_pd_phase_name Cs2CuSi5O12
_cod_data_source_file hw5006.cif
_cod_data_source_block CS2CUSI5O12_T1_phase_1
_cod_depositor_comments
;
The following automatic conversions were performed:
'_geom_bond_publ_flag' value 'N' changed to 'n' according to
'/home/saulius/struct/CIF-dictionaries/cif_core.dic' dictionary named
'cif_core.dic' version 2.4.1 from 2010-06-29 (49
times).

'_geom_angle_publ_flag' value 'N' changed to 'n' according to
'/home/saulius/struct/CIF-dictionaries/cif_core.dic' dictionary named
'cif_core.dic' version 2.4.1 from 2010-06-29 (48 times).

Automatic conversion script
Id: cif_fix_enum 1527 2010-12-29 10:47:43Z saulius 

The following automatic conversions were performed:

'_geom_bond_publ_flag' value 'N' changed to 'n' according to
/home/saulius/struct/CIF-dictionaries/cif_core.dic dictionary named
'cif_core.dic' version 2.4.1 from 2010-06-29 (49
times).

'_geom_angle_publ_flag' value 'N' changed to 'n' according
to /home/saulius/struct/CIF-dictionaries/cif_core.dic dictionary
named 'cif_core.dic' version 2.4.1 from 2010-06-29 (48 times).

Automatic conversion script
Id: cif_fix_values 1715 2011-07-08 13:25:40Z adriana 
;
_cod_original_cell_volume 2512.847(13)
_cod_database_code 2104676

loop_
_symmetry_equiv_pos_site_id
_symmetry_equiv_pos_as_xyz
1 +x,+y,+z
2 -x+1/2,+y+1/2,+z
3 +x,-y+1/2,+z+1/2
4 -x+1/2,-y,+z+1/2
-1 -x,-y,-z
-2 +x+1/2,-y+1/2,-z
-3 -x,+y+1/2,-z+1/2
-4 +x+1/2,+y,-z+1/2

loop_
_atom_site_type_symbol
_atom_site_label
_atom_site_fract_x
_atom_site_fract_y
_atom_site_fract_z
_atom_site_U_iso_or_equiv
_atom_site_thermal_displace_type
_atom_site_occupancy
Cs Cs1 0.13040(18) 0.12954(16) 0.14644(12) 0.0127(5) Uiso 1.0
Cs Cs2 0.3753(2) 0.38635(17) 0.38490(13) 0.0335(7) Uiso 1.0
Cu T1 0.3804(2) 0.83732(19) 0.93011(18) 0.0120(7) Uiso 1.0
Si T2 0.1293(4) 0.6742(4) 0.5933(3) 0.0212(6) Uiso 1.0
Si T3 0.5836(4) 0.1213(4) 0.6341(3) 0.0212(6) Uiso 1.0
Si T4 0.6606(4) 0.5915(4) 0.1106(3) 0.0212(6) Uiso 1.0
Si T5 0.9060(4) 0.3788(4) 0.8206(3) 0.0212(6) Uiso 1.0
Si T6 0.8371(4) 0.9088(3) 0.3482(4) 0.0212(6) Uiso 1.0
O O1 0.4687(4) 0.3522(4) 0.1524(4) 0.0180(4) Uiso 1.0
O O2 0.1032(4) 0.4874(3) 0.4098(4) 0.0180(4) Uiso 1.0
O O3 0.3769(4) 0.1611(4) 0.4760(3) 0.0180(4) Uiso 1.0
O O4 0.7215(4) 0.4220(4) 0.6241(4) 0.0180(4) Uiso 1.0
O O5 0.6458(4) 0.7090(3) 0.3842(3) 0.0180(4) Uiso 1.0
O O6 0.3881(4) 0.6268(4) 0.7540(3) 0.0180(4) Uiso 1.0
O O7 0.9799(4) 0.8952(4) 0.6515(4) 0.0180(4) Uiso 1.0
O O8 0.6596(4) 0.9729(3) 0.8532(4) 0.0180(4) Uiso 1.0
O O9 0.9077(4) 0.6430(4) 0.9315(3) 0.0180(4) Uiso 1.0
O O10 0.2225(4) 0.8818(4) 0.1404(4) 0.0180(4) Uiso 1.0
O O11 0.1293(4) 0.2013(3) 0.9360(3) 0.0180(4) Uiso 1.0
O O12 0.8927(4) 0.1427(4) 0.2025(3) 0.0180(4) Uiso 1.0

loop_
_atom_type_symbol
Cs
Cu
Si
O

loop_
_geom_angle_atom_site_label_1
_geom_angle_atom_site_label_2
_geom_angle_atom_site_label_3
_geom_angle_site_symmetry_1
_geom_angle_site_symmetry_2
_geom_angle_site_symmetry_3
_geom_angle
_geom_angle_publ_flag
O4 T1 O7 -3_667 . -4_557 92.3(2) n
O4 T1 O9 -3_667 . -2_577 115.1(3) n
O4 T1 O11 -3_667 . 2_555 123.7(3) n
O7 T1 O9 -4_557 . -2_577 111.8(3) n
O7 T1 O11 -4_557 . 2_555 118.9(3) n
O9 T1 O11 -2_577 . 2_555 96.3(3) n
O1 T2 O3 4_565 . 2_555 115.6(4) n
O1 T2 O5 4_565 . -2_576 103.8(4) n
O1 T2 O10 4_565 . 3_565 110.4(4) n
O3 T2 O5 2_555 . -2_576 107.6(4) n
O3 T2 O10 2_555 . 3_565 112.6(4) n
O5 T2 O10 -2_576 . 3_565 106.0(4) n
O1 T3 O2 3_555 . -2_666 114.7(4) n
O1 T3 O6 3_555 . -3_657 94.3(3) n
O1 T3 O11 3_555 . -4_657 108.6(4) n
O2 T3 O6 -2_666 . -3_657 111.3(4) n
O2 T3 O11 -2_666 . -4_657 110.0(4) n
O6 T3 O11 -3_657 . -4_657 117.3(4) n
O2 T4 O3 -4_656 . -3_666 103.5(4) n
O2 T4 O4 -4_656 . 4_664 113.1(4) n
O2 T4 O12 -4_656 . 2_655 106.9(4) n
O3 T4 O4 -3_666 . 4_664 117.8(4) n
O3 T4 O12 -3_666 . 2_655 100.2(4) n
O4 T4 O12 4_664 . 2_655 114.0(4) n
O5 T5 O7 4_665 . -3_757 112.9(4) n
O5 T5 O8 4_665 . 2_645 101.1(3) n
O5 T5 O12 4_665 . 3_555 110.0(4) n
O7 T5 O8 -3_757 . 2_645 110.9(4) n
O7 T5 O12 -3_757 . 3_555 111.1(4) n
O8 T5 O12 2_645 . 3_555 110.4(4) n
O6 T6 O8 -2_676 . 4_674 108.7(4) n
O6 T6 O9 -2_676 . 3_564 102.4(4) n
O6 T6 O10 -2_676 . -4_656 115.3(4) n
O8 T6 O9 4_674 . 3_564 112.4(4) n
O8 T6 O10 4_674 . -4_656 104.6(4) n
O9 T6 O10 3_564 . -4_656 113.6(4) n
T2 O1 T3 4_564 . 3_554 140.8(4) n
T3 O2 T4 -2_566 . -4_556 143.5(4) n
T2 O3 T4 2_545 . -3_656 141.6(4) n
T1 O4 T4 -3_657 . 4_665 126.4(4) n
T2 O5 T5 -2_676 . 4_664 138.6(4) n
T3 O6 T6 -3_667 . -2_576 156.5(4) n
T1 O7 T5 -4_657 . -3_767 139.3(4) n
T5 O8 T6 2_655 . 4_675 142.3(5) n
T1 O9 T6 -2_677 . 3_565 128.1(4) n
T2 O10 T6 3_564 . -4_556 155.3(5) n
T1 O11 T3 2_545 . -4_557 129.3(4) n
T4 O12 T5 2_645 . 3_554 137.4(5) n

loop_
_geom_bond_atom_site_label_1
_geom_bond_atom_site_label_2
_geom_bond_site_symmetry_1
_geom_bond_site_symmetry_2
_geom_bond_distance
_geom_bond_publ_flag
Cs1 O1 . 2_545 3.999(6) n
Cs1 O2 . 3_554 3.613(5) n
Cs1 O2 . -3_545 3.793(6) n
Cs1 O3 . -4_455 3.852(6) n
Cs1 O4 . -2_456 3.434(5) n
Cs1 O5 . -3_645 3.254(6) n
Cs1 O6 . 4_564 3.626(5) n
Cs1 O7 . -1_666 3.152(6) n
Cs1 O8 . -1_666 3.175(6) n
Cs1 O9 . -1_666 3.306(6) n
Cs1 O10 . 1_545 3.589(6) n
Cs1 O11 . 1_554 3.028(5) n
Cs1 O12 . 1_455 3.324(7) n
Cs2 O1 . 1_555 3.444(6) n
Cs2 O2 . 1_555 3.958(6) n
Cs2 O3 . 1_555 3.301(6) n
Cs2 O4 . -1_666 2.918(6) n
Cs2 O5 . -1_666 3.413(5) n
Cs2 O6 . -1_666 3.735(7) n
Cs2 O7 . -2_466 3.326(6) n
Cs2 O8 . -3_646 3.786(6) n
Cs2 O9 . 4_664 3.043(6) n
Cs2 O10 . 2_545 3.587(6) n
Cs2 O11 . 3_554 3.616(7) n
Cs2 O12 . -4_455 3.523(6) n
T1 O4 . -3_656 1.945(6) n
T1 O7 . -4_456 1.919(5) n
T1 O9 . -2_467 1.940(5) n
T1 O11 . 2_555 1.853(5) n
T2 O1 . 4_565 1.597(5) n
T2 O3 . 2_555 1.610(5) n
T2 O5 . -2_466 1.630(5) n
T2 O10 . 3_565 1.611(5) n
T3 O1 . 3_555 1.622(5) n
T3 O2 . -2_556 1.613(5) n
T3 O6 . -3_646 1.574(5) n
T3 O11 . -4_556 1.574(5) n
T4 O2 . -4_555 1.639(5) n
T4 O3 . -3_655 1.595(5) n
T4 O4 . 4_664 1.623(5) n
T4 O12 . 2_655 1.604(5) n
T5 O5 . 4_665 1.634(5) n
T5 O7 . -3_746 1.612(5) n
T5 O8 . 2_645 1.620(5) n
T5 O12 . 3_555 1.645(5) n
T6 O6 . -2_566 1.629(5) n
T6 O8 . 4_674 1.607(5) n
T6 O9 . 3_564 1.645(5) n
T6 O10 . -4_555 1.606(5) n

loop_
_pd_block_diffractogram_id
cscuhydpdh1
cscuhydpdh2
cscuhydpdh3
cscuhydpdh4
